data_4327408
loop_
_publ_author_name
'Ann M. Chippindale'
'Simon J. Hibble'
'Andrew R. Cowley'

_publ_contact_author_address
;                                                                               
School of Chemistry                                                             
University of Reading                                                           
Whiteknights                                                                    
Reading                                                                         
Berks RG6 6AD                                                                   
;
_publ_contact_author_email a.m.chippindale@rdg.ac.uk
_publ_contact_author_fax '0118 378 6331'
_publ_contact_author_name 'Ann Chippindale'
_publ_contact_author_phone '0118 378 8448'
_publ_section_title
;
 Bending, Twisting, and Breaking CuCN Chains to Produce Framework
 Materials: The Reactions of CuCN with Alkali-Metal Halides
;
_journal_name_full 'Inorganic Chemistry'
_journal_page_first 8040
_journal_page_last 8048
_journal_paper_doi 10.1021/ic049011+
_journal_volume 43
_journal_year 2004
_chemical_compound_source
;
?
;
_chemical_formula_moiety ' 2(C Cu2 I2 N), Cu H8 O4 '
_chemical_formula_sum 'C2 H8 Cu5 I4 N2 O4'
_chemical_formula_weight 949.45
_chemical_name_systematic
;                                                                               
[Cu(H2o)4][Cu2(CN)I2]2                                   
;
_space_group_IT_number 2
_symmetry_cell_setting triclinic
_symmetry_space_group_name_Hall '-P 1'
_symmetry_space_group_name_H-M 'P -1'
_atom_sites_solution_hydrogens geom
_atom_sites_solution_primary direct
_audit_creation_date 04-13-05
_audit_creation_method CRYSTALS_ver_12-03-99
_cell_angle_alpha 79.4398(16)
_cell_angle_beta 80.3343(16)
_cell_angle_gamma 73.1499(17)
_cell_formula_units_Z 1
_cell_length_a 7.1656(2)
_cell_length_b 7.2939(2)
_cell_length_c 8.7309(3)
_cell_measurement_reflns_used 1632
_cell_measurement_temperature 293
_cell_measurement_theta_max 27
_cell_measurement_theta_min 5
_cell_volume 426.13(2)
_computing_cell_refinement
; 
 Denzo/Scalepack (Otwinowski & Minor, 1996) 
;
_computing_data_collection
; 
 COLLECT (Nonius BV, 1997) 
;
_computing_data_reduction
; 
 Denzo/Scalepack (Otwinowski & Minor, 1996) 
;
_computing_molecular_graphics
; 
 CAMERON (Watkin et al 1996) 
;
_computing_publication_material
; 
 CRYSTALS (Watkin et al 2001) 
;
_computing_structure_refinement
; 
 CRYSTALS (Watkin et al 2001) 
;
_computing_structure_solution
; 
 SIR92 (Altomare et al, 1994) 
;
_diffrn_ambient_temperature 293
_diffrn_measured_fraction_theta_full 0.986
_diffrn_measured_fraction_theta_max 0.982
_diffrn_measurement_device_type
; 
Nonius Kappa CCD 
;
_diffrn_measurement_method \w
_diffrn_radiation_monochromator graphite
_diffrn_radiation_type 'Mo K\a'
_diffrn_radiation_wavelength 0.71073
_diffrn_reflns_av_R_equivalents 0.03
_diffrn_reflns_limit_h_max 9
_diffrn_reflns_limit_h_min -9
_diffrn_reflns_limit_k_max 9
_diffrn_reflns_limit_k_min -9
_diffrn_reflns_limit_l_max 11
_diffrn_reflns_limit_l_min -11
_diffrn_reflns_number 3111
_diffrn_reflns_theta_full 25.631
_diffrn_reflns_theta_max 27.486
_diffrn_reflns_theta_min 5.253
_diffrn_standards_decay_% 0.00
_diffrn_standards_interval_count 0
_diffrn_standards_interval_time 0
_diffrn_standards_number 0
_exptl_absorpt_coefficient_mu 13.380
_exptl_absorpt_correction_T_max 0.34
_exptl_absorpt_correction_T_min 0.28
_exptl_absorpt_correction_type multi-scan
_exptl_absorpt_process_details
; 
 Denzo/Scalepack (Otwinowski & Minor, 1996) 
;
_exptl_crystal_colour ' green '
_exptl_crystal_density_diffrn 3.700
_exptl_crystal_description ' block '
_exptl_crystal_F_000 423.000
_exptl_crystal_size_max 0.10
_exptl_crystal_size_mid 0.10
_exptl_crystal_size_min 0.08
_refine_diff_density_max 0.71
_refine_diff_density_min -1.45
_refine_ls_extinction_method none
_refine_ls_goodness_of_fit_ref 0.9690
_refine_ls_hydrogen_treatment mixed
_refine_ls_matrix_type full
_refine_ls_number_parameters 91
_refine_ls_number_reflns 1671
_refine_ls_R_factor_all 0.0376
_refine_ls_R_factor_gt 0.0327
_refine_ls_shift/su_max 0.004745
_refine_ls_structure_factor_coef F
_refine_ls_weighting_details
;
Method = Prince modified Chebychev polynomial, (Watkin, 1994) 
 W = [weight] * [1-(deltaF/6*sigmaF)^2]^2 
 
 0.999 0.645 0.668 
;
_refine_ls_weighting_scheme calc
_refine_ls_wR_factor_all 0.0436
_refine_ls_wR_factor_gt 0.0405
_refine_ls_wR_factor_ref 0.0405
_reflns_limit_h_max 9
_reflns_limit_h_min -8
_reflns_limit_k_max 9
_reflns_limit_k_min -9
_reflns_limit_l_max 11
_reflns_limit_l_min 0
_reflns_number_gt 1671
_reflns_number_total 1917
_reflns_threshold_expression I>3.00u(I)
_cod_data_source_file ic0490112Bsi20040722_084805_7.cif
_cod_data_source_block CRYSTALS_cif
_cod_original_sg_symbol_H-M 'P -1 '
_cod_original_formula_sum ' C2 H8 Cu5 I4 N2 O4 '
_cod_database_code 4327408

loop_
_symmetry_equiv_pos_as_xyz
x,y,z
-x,-y,-z

loop_
_atom_site_label
_atom_site_type_symbol
_atom_site_fract_x
_atom_site_fract_y
_atom_site_fract_z
_atom_site_U_iso_or_equiv
_atom_site_occupancy
_atom_site_adp_type
Cu1 Cu 0.16372(13) 0.52001(11) 0.5883(1) 0.0427 1.0000 Uani
Cu2 Cu 0.36153(11) 0.13851(9) 0.54386(8) 0.0321 1.0000 Uani
Cu3 Cu 0.0000 0.0000 1.0000 0.0272 1.0000 Uani
I1 I 0.31833(5) 0.25043(5) 0.81936(4) 0.0276 1.0000 Uani
I2 I 0.22592(5) 0.40164(5) 0.30719(4) 0.0278 1.0000 Uani
O1 O 0.1131(7) -0.0338(7) 1.2024(6) 0.0472 1.0000 Uani
O2 O -0.2103(9) 0.2381(7) 1.0591(6) 0.0554 1.0000 Uani
C1 C 0.3077(8) -0.1125(8) 0.5450(6) 0.0283 1.0000 Uani
N1 N 0.2436(6) 0.7615(6) 0.5624(5) 0.0281 1.0000 Uani
H22 H -0.260(9) 0.140(8) 1.138(7) 0.0500 1.0000 Uiso
H21 H -0.330(6) 0.332(8) 1.019(8) 0.0500 1.0000 Uiso
H12 H 0.259(2) -0.088(9) 1.196(9) 0.0500 1.0000 Uiso
H11 H 0.078(9) 0.096(5) 1.239(9) 0.0500 1.0000 Uiso

loop_
_atom_site_aniso_label
_atom_site_aniso_U_11
_atom_site_aniso_U_22
_atom_site_aniso_U_33
_atom_site_aniso_U_23
_atom_site_aniso_U_13
_atom_site_aniso_U_12
Cu1 0.0598(5) 0.0318(4) 0.0427(4) -0.0038(3) -0.0041(4) -0.0239(3)
Cu2 0.0408(4) 0.0237(3) 0.0335(4) -0.0040(3) -0.0026(3) -0.0123(3)
Cu3 0.0351(5) 0.0238(4) 0.0217(4) -0.0054(3) -0.0063(3) -0.0034(3)
I1 0.0318(2) 0.02720(19) 0.02375(19) -0.00280(13) -0.00329(13) -0.00833(13)
I2 0.0316(2) 0.02556(19) 0.02474(19) 0.00003(13) -0.00583(13) -0.00600(13)
O1 0.052(3) 0.048(3) 0.044(2) -0.015(2) -0.012(2) -0.008(2)
O2 0.078(4) 0.038(2) 0.039(2) -0.0048(19) -0.005(2) 0.000(2)
C1 0.039(3) 0.028(2) 0.020(2) -0.0003(18) -0.009(2) -0.011(2)
N1 0.033(2) 0.027(2) 0.026(2) -0.0060(16) -0.0049(17) -0.0085(17)

loop_
_atom_type_symbol
_atom_type_scat_dispersion_real
_atom_type_scat_dispersion_imag
_atom_type_scat_Cromer_Mann_a1
_atom_type_scat_Cromer_Mann_b1
_atom_type_scat_Cromer_Mann_a2
_atom_type_scat_Cromer_Mann_b2
_atom_type_scat_Cromer_Mann_a3
_atom_type_scat_Cromer_Mann_b3
_atom_type_scat_Cromer_Mann_a4
_atom_type_scat_Cromer_Mann_b4
_atom_type_scat_Cromer_Mann_c
_atom_type_scat_source
'Cu  ' 0.2630 1.2660 13.3380 3.5828 7.1676 0.2470 5.6158 11.3966 1.6735 64.8126 1.1910 International_Tables_Vol_IV_Table_2.2B
'I   ' -0.7260 1.8120 20.1472 4.3470 18.9949 0.3814 7.5138 27.7660 2.2735 66.8776 4.0712 International_Tables_Vol_IV_Table_2.2B
'O   ' 0.0106 0.0060 3.0485 13.2771 2.2868 5.7011 1.5463 0.3239 0.8670 32.9089 0.2508 International_Tables_Vol_IV_Table_2.2B
'N   ' 0.0061 0.0033 12.2126 0.0057 3.1322 9.8933 2.0125 28.9975 1.1663 0.5826 -11.5290 International_Tables_Vol_IV_Table_2.2B
'C   ' 0.0033 0.0016 2.3100 20.8439 1.0200 10.2075 1.5886 0.5687 0.8650 51.6512 0.2156 International_Tables_Vol_IV_Table_2.2B
'H   ' 0.0000 0.0000 0.4930 10.5109 0.3229 26.1257 0.1402 3.1424 0.0408 57.7997 0.0030 International_Tables_Vol_IV_Table_2.2B

loop_
_geom_angle_atom_site_label_1
_geom_angle_site_symmetry_1
_geom_angle_atom_site_label_2
_geom_angle_atom_site_label_3
_geom_angle_site_symmetry_3
_geom_angle
_geom_angle_publ_flag
Cu1 2_566 Cu1 I1 . 122.72(4) yes
Cu1 2_566 Cu1 I2 . 55.18(3) yes
I1 . Cu1 I2 . 114.99(3) yes
I1 . Cu1 I2 2_566 101.85(3) yes
I2 . Cu1 I2 2_566 109.19(3) yes
I1 . Cu1 N1 . 114.16(13) yes
I2 . Cu1 N1 . 108.09(13) yes
I2 2_566 Cu1 N1 . 108.15(13) yes
I1 . Cu2 I2 . 117.89(3) yes
I1 . Cu2 C1 . 115.64(14) yes
I2 . Cu2 C1 . 112.78(14) yes
I1 . Cu2 C1 2_656 103.05(12) yes
I2 . Cu2 C1 2_656 95.47(12) yes
C1 . Cu2 C1 2_656 108.96(17) yes
O1 . Cu3 O1 2_557 180 yes
O1 . Cu3 O2 . 90.8(2) yes
O1 2_557 Cu3 O2 . 89.2(2) yes
O1 . Cu3 O2 2_557 89.2(2) yes
O1 2_557 Cu3 O2 2_557 90.8(2) yes
O2 . Cu3 O2 2_557 179.994 yes
Cu1 . I1 Cu2 . 63.66(2) yes
Cu1 . I2 Cu1 2_566 70.81(3) yes
Cu1 . I2 Cu2 . 63.35(2) yes
Cu1 2_566 I2 Cu2 . 99.07(3) yes
H12 . O1 H11 . 108.0(38) no
H22 . O2 H21 . 105.3(39) no
Cu2 . C1 Cu2 2_656 71.04(17) yes
Cu2 . C1 N1 1_545 166.3(5) yes
Cu2 2_656 C1 N1 1_545 122.3(5) yes
Cu1 . N1 C1 1_565 173.0(5) yes

loop_
_geom_bond_atom_site_label_1
_geom_bond_atom_site_label_2
_geom_bond_site_symmetry_2
_geom_bond_distance
_geom_bond_publ_flag
Cu1 I1 . 2.6825(9) yes
Cu1 I2 . 2.6750(8) yes
Cu1 I2 2_566 2.714(1) yes
Cu1 N1 . 1.969(4) yes
Cu2 I1 . 2.6212(7) yes
Cu2 I2 . 2.6527(8) yes
Cu2 C1 . 1.975(5) yes
Cu2 C1 2_656 2.330(6) yes
Cu3 O1 . 2.012(5) yes
Cu3 O1 2_557 2.012(5) yes
Cu3 O2 . 2.026(5) yes
Cu3 O2 2_557 2.026(5) yes
O1 H12 . 1.00(6) no
O1 H11 . 1.00(6) no
O2 H22 . 1.00(6) no
O2 H21 . 1.00(6) no
C1 N1 1_545 1.118(7) yes
